data_2310573
loop_
_publ_author_name
'Emerson, K.'
'Britton, D.'

_publ_section_title
;
 The crystal and molecular structure of phosphorus tricyanide
;
_journal_name_full 'Acta Crystallographica (1,1948-23,1967)'
_journal_page_first 1134
_journal_page_last 1139
_journal_volume 17
_journal_year 1964
_chemical_formula_sum 'C3 N3 P'
_chemical_name_systematic 'P (C N)3'
_space_group_IT_number 122
_symmetry_space_group_name_Hall 'I -4 2bw'
_symmetry_space_group_name_H-M 'I -4 2 d'
_cell_angle_alpha 90
_cell_angle_beta 90
_cell_angle_gamma 90
_cell_formula_units_Z 16
_cell_length_a 14
_cell_length_b 14
_cell_length_c 10.81
_cell_volume 2118.760
_citation_journal_id_ASTM ACCRA9
_cod_data_source_file Emerson_ACCRA9_1964_163.cif
_cod_data_source_block C3N3P1
_cod_original_cell_volume 2118.76
_cod_original_formula_sum 'C3 N3 P1'
_cod_database_code 2310573

loop_
_symmetry_equiv_pos_as_xyz
x,y,z
y,-x,-z
-x,-y,z
-y,x,-z
x,-y+1/2,-z+1/4
-y+1/2,-x,z+3/4
-x,y+1/2,-z+1/4
y+1/2,x,z+3/4
x+1/2,y+1/2,z+1/2
y+1/2,-x+1/2,-z+1/2
-x+1/2,-y+1/2,z+1/2
-y+1/2,x+1/2,-z+1/2
x+1/2,-y+1,-z+3/4
-y+1,-x+1/2,z+5/4
-x+1/2,y+1,-z+3/4
y+1,x+1/2,z+5/4

loop_
_atom_site_label
_atom_site_type_symbol
_atom_site_fract_x
_atom_site_fract_y
_atom_site_fract_z
_atom_site_occupancy
_atom_site_U_iso_or_equiv
N2 N-3 0.3978 0.6282 0.0733 1 0.0
C1 C+2 0.3037 0.411 0.1974 1 0.0
C3 C+2 0.185 0.5513 0.231 1 0.0
N1 N-3 0.3429 0.3522 0.2468 1 0.0
N3 N-3 0.1402 0.5896 0.3073 1 0.0
P1 P+3 0.2381 0.4939 0.1021 1 0.0
C2 C+2 0.3344 0.5773 0.0934 1 0.0
